data_4080871
loop_
_publ_author_name
'McKeown, Bradley A.'
'Gonzalez, H. Emanuel'
'Friedfeld, Max R.'
'Brosnahan, Anna M.'
'Gunnoe, T. Brent'
'Cundari, Thomas R.'
'Sabat, Michal'

_publ_section_title
;
 Platinum(II)-Catalyzed Ethylene Hydrophenylation: Switching Selectivity
 between Alkyl- and Vinylbenzene Production
;
_journal_issue 9
_journal_name_full Organometallics
_journal_page_first 2857
_journal_paper_doi 10.1021/om400306w
_journal_volume 32
_journal_year 2013
_chemical_formula_sum 'C54.5 H37 B Br2 F24 N2 O Pt'
_chemical_formula_weight 1557.58
_chemical_name_systematic
; 
 ? 
;
_space_group_IT_number 15
_symmetry_cell_setting monoclinic
_symmetry_space_group_name_Hall '-C 2yc'
_symmetry_space_group_name_H-M 'C 1 2/c 1'
_atom_sites_solution_hydrogens geom
_atom_sites_solution_primary direct
_atom_sites_solution_secondary difmap
_audit_creation_method SHELXL-97
_cell_angle_alpha 90.00
_cell_angle_beta 90.5840(10)
_cell_angle_gamma 90.00
_cell_formula_units_Z 8
_cell_length_a 33.3303(7)
_cell_length_b 13.1354(3)
_cell_length_c 26.2782(5)
_cell_measurement_reflns_used 9947
_cell_measurement_temperature 153(2)
_cell_measurement_theta_max 23.16
_cell_measurement_theta_min 2.27
_cell_volume 11504.2(4)
_computing_cell_refinement 'Bruker SAINT'
_computing_data_collection 'Bruker APEX2'
_computing_data_reduction 'Bruker SAINT'
_computing_molecular_graphics 'Bruker SHELXTL'
_computing_publication_material 'Bruker SHELXTL'
_computing_structure_refinement 'SHELXL-97 (Sheldrick, 2008)'
_computing_structure_solution 'SHELXS-97 (Sheldrick, 2008)'
_diffrn_ambient_temperature 153(2)
_diffrn_measured_fraction_theta_full 0.999
_diffrn_measured_fraction_theta_max 0.999
_diffrn_measurement_device_type 'Bruker APEX-II CCD'
_diffrn_measurement_method '\f and \w scans'
_diffrn_radiation_monochromator graphite
_diffrn_radiation_source 'fine-focus sealed tube'
_diffrn_radiation_type MoK\a
_diffrn_radiation_wavelength 0.71073
_diffrn_reflns_av_R_equivalents 0.0321
_diffrn_reflns_av_sigmaI/netI 0.0263
_diffrn_reflns_limit_h_max 37
_diffrn_reflns_limit_h_min -37
_diffrn_reflns_limit_k_max 13
_diffrn_reflns_limit_k_min -14
_diffrn_reflns_limit_l_max 29
_diffrn_reflns_limit_l_min -29
_diffrn_reflns_number 37103
_diffrn_reflns_theta_full 23.39
_diffrn_reflns_theta_max 23.39
_diffrn_reflns_theta_min 1.22
_exptl_absorpt_coefficient_mu 3.947
_exptl_absorpt_correction_T_max 0.6080
_exptl_absorpt_correction_T_min 0.3154
_exptl_absorpt_correction_type empirical
_exptl_absorpt_process_details 'Bruker SADABS'
_exptl_crystal_colour yellow
_exptl_crystal_density_diffrn 1.799
_exptl_crystal_density_method 'not measured'
_exptl_crystal_description plate
_exptl_crystal_F_000 6040
_exptl_crystal_size_max 0.38
_exptl_crystal_size_mid 0.29
_exptl_crystal_size_min 0.14
_refine_diff_density_max 1.428
_refine_diff_density_min -1.447
_refine_diff_density_rms 0.222
_refine_ls_extinction_coef 0
_refine_ls_extinction_method none
_refine_ls_goodness_of_fit_ref 1.284
_refine_ls_hydrogen_treatment constr
_refine_ls_matrix_type full
_refine_ls_number_parameters 799
_refine_ls_number_reflns 8389
_refine_ls_number_restraints 0
_refine_ls_restrained_S_all 1.284
_refine_ls_R_factor_all 0.0598
_refine_ls_R_factor_gt 0.0501
_refine_ls_shift/su_max 0.001
_refine_ls_shift/su_mean 0.000
_refine_ls_structure_factor_coef Fsqd
_refine_ls_weighting_details 'calc w=1/[\s^2^(Fo^2^)+(0.1000P)^2^+0.0000P] where P=(Fo^2^+2Fc^2^)/3'
_refine_ls_weighting_scheme calc
_refine_ls_wR_factor_gt 0.1523
_refine_ls_wR_factor_ref 0.1590
_reflns_number_gt 7167
_reflns_number_total 8389
_reflns_threshold_expression >2sigma(I)
_cod_data_source_file om400306w_si_001.cif
_cod_data_source_block BrbpyPtPhTHF
_cod_depositor_comments
;
The following automatic conversions were performed:

'_symmetry_cell_setting' value 'Monoclinic' changed to 'monoclinic'
according to /home/saulius/struct/CIF-dictionaries/cif_core.dic
dictionary named 'cif_core.dic' version 2.3.1 from 2005-06-27.

Automatic conversion script
Id: cif_fix_values 1891 2012-01-12 08:04:46Z andrius 
;
_cod_original_sg_symbol_H-M C2/c
_cod_original_formula_sum 'C54.50 H37 B Br2 F24 N2 O Pt'
_cod_database_code 4080871

loop_
_symmetry_equiv_pos_as_xyz
'x, y, z'
'-x, y, -z+1/2'
'x+1/2, y+1/2, z'
'-x+1/2, y+1/2, -z+1/2'
'-x, -y, -z'
'x, -y, z-1/2'
'-x+1/2, -y+1/2, -z'
'x+1/2, -y+1/2, z-1/2'

loop_
_atom_site_label
_atom_site_type_symbol
_atom_site_fract_x
_atom_site_fract_y
_atom_site_fract_z
_atom_site_U_iso_or_equiv
_atom_site_adp_type
_atom_site_occupancy
_atom_site_symmetry_multiplicity
_atom_site_calc_flag
_atom_site_refinement_flags
Pt Pt 0.352311(8) 0.51889(2) 0.532600(11) 0.04437(15) Uani 1 1 d .
Br1 Br 0.17404(3) 0.32589(7) 0.47487(3) 0.0620(3) Uani 1 1 d .
Br2 Br 0.22972(3) 0.62687(8) 0.72512(3) 0.0674(3) Uani 1 1 d .
F1 F 0.6712(3) 0.2795(6) 0.1229(3) 0.165(5) Uani 1 1 d .
F2 F 0.6620(3) 0.1288(7) 0.1270(2) 0.132(3) Uani 1 1 d .
F3 F 0.7107(2) 0.1793(9) 0.1629(3) 0.145(4) Uani 1 1 d .
F4 F 0.5486(2) 0.4072(6) 0.2539(5) 0.200(6) Uani 1 1 d .
F5 F 0.5973(3) 0.4910(5) 0.2390(4) 0.156(4) Uani 1 1 d .
F6 F 0.5870(3) 0.4438(7) 0.3106(3) 0.157(4) Uani 1 1 d .
F7 F 0.6319(3) -0.1634(11) 0.1376(3) 0.180(5) Uani 1 1 d .
F8 F 0.5745(2) -0.1426(6) 0.1583(2) 0.120(3) Uani 1 1 d .
F9 F 0.6012(4) -0.2839(6) 0.1578(3) 0.191(6) Uani 1 1 d .
F10 F 0.6807(3) -0.4019(4) 0.3026(2) 0.127(3) Uani 1 1 d .
F11 F 0.6482(2) -0.3516(6) 0.3659(3) 0.131(3) Uani 1 1 d .
F12 F 0.7043(2) -0.2920(5) 0.3555(3) 0.106(2) Uani 1 1 d .
F13 F 0.44080(16) 0.0930(6) 0.3649(2) 0.094(2) Uani 1 1 d .
F14 F 0.46232(17) 0.0634(6) 0.2913(2) 0.0931(19) Uani 1 1 d .
F15 F 0.47630(17) 0.2019(5) 0.3257(3) 0.111(2) Uani 1 1 d .
F16 F 0.5633(3) -0.0526(14) 0.5046(4) 0.227(8) Uani 1 1 d .
F17 F 0.5115(3) -0.1188(9) 0.4848(4) 0.182(5) Uani 1 1 d .
F18 F 0.5662(4) -0.1816(10) 0.4626(5) 0.241(8) Uani 1 1 d .
F19 F 0.7792(2) 0.1092(9) 0.3038(4) 0.176(5) Uani 1 1 d .
F20 F 0.7886(3) -0.0084(7) 0.3513(4) 0.130(3) Uani 1 1 d .
F21 F 0.8040(3) 0.1329(10) 0.3765(5) 0.232(7) Uani 1 1 d .
F22A F 0.7230(7) 0.1647(11) 0.5207(6) 0.147(10) Uani 0.60 1 d P
F22B F 0.697(2) 0.143(4) 0.5231(17) 0.27(5) Uani 0.40 1 d P
F23A F 0.6730(19) 0.256(2) 0.4974(9) 0.31(4) Uani 0.60 1 d P
F23B F 0.7037(14) 0.280(3) 0.4911(17) 0.27(3) Uani 0.40 1 d P
F24A F 0.6617(5) 0.0935(15) 0.5241(6) 0.113(6) Uani 0.60 1 d P
F24B F 0.6454(12) 0.221(3) 0.5010(11) 0.140(12) Uani 0.40 1 d P
O1 O 0.4042(2) 0.5806(7) 0.5627(3) 0.091(2) Uani 1 1 d .
N1 N 0.29961(19) 0.4588(4) 0.5116(2) 0.0397(14) Uani 1 1 d .
N2 N 0.31654(18) 0.5660(5) 0.5923(2) 0.0418(14) Uani 1 1 d .
C1 C 0.3839(2) 0.4667(5) 0.4731(3) 0.0434(17) Uani 1 1 d .
C2 C 0.3912(3) 0.5261(7) 0.4303(3) 0.059(2) Uani 1 1 d .
H2 H 0.3803 0.5911 0.4285 0.071 Uiso 1 1 calc R
C3 C 0.4133(4) 0.4930(7) 0.3922(4) 0.074(3) Uani 1 1 d .
H3 H 0.4185 0.5363 0.3650 0.089 Uiso 1 1 calc R
C4 C 0.4288(3) 0.3957(8) 0.3917(4) 0.069(2) Uani 1 1 d .
H4 H 0.4433 0.3718 0.3642 0.082 Uiso 1 1 calc R
C5 C 0.4220(3) 0.3345(8) 0.4339(4) 0.070(3) Uani 1 1 d .
H5 H 0.4324 0.2688 0.4353 0.084 Uiso 1 1 calc R
C6 C 0.3997(2) 0.3720(6) 0.4736(3) 0.057(2) Uani 1 1 d .
H6 H 0.3954 0.3306 0.5017 0.068 Uiso 1 1 calc R
C7 C 0.4364(6) 0.499(2) 0.5786(9) 0.201(15) Uani 1 1 d .
H7A H 0.4290 0.4654 0.6099 0.242 Uiso 1 1 calc R
H7B H 0.4398 0.4489 0.5521 0.242 Uiso 1 1 calc R
C9 C 0.4654(4) 0.6792(19) 0.5631(10) 0.225(10) Uani 1 1 d .
H9A H 0.4682 0.7302 0.5896 0.270 Uiso 1 1 calc R
H9B H 0.4827 0.6950 0.5348 0.270 Uiso 1 1 calc R
C10 C 0.4256(5) 0.6625(15) 0.5484(9) 0.191(10) Uani 1 1 d .
H10A H 0.4107 0.7218 0.5593 0.230 Uiso 1 1 calc R
H10B H 0.4251 0.6631 0.5115 0.230 Uiso 1 1 calc R
C11 C 0.2938(2) 0.4097(6) 0.4675(3) 0.0454(18) Uani 1 1 d .
H11 H 0.3148 0.4039 0.4447 0.054 Uiso 1 1 calc R
C12 C 0.2563(3) 0.3668(6) 0.4552(3) 0.053(2) Uani 1 1 d .
H12 H 0.2522 0.3317 0.4249 0.063 Uiso 1 1 calc R
C13 C 0.2258(2) 0.3788(6) 0.4898(3) 0.0460(18) Uani 1 1 d .
C14 C 0.2319(2) 0.4276(5) 0.5351(3) 0.0427(17) Uani 1 1 d .
H14 H 0.2114 0.4329 0.5587 0.051 Uiso 1 1 calc R
C15 C 0.2691(2) 0.4688(5) 0.5453(3) 0.0400(17) Uani 1 1 d .
C16 C 0.2792(2) 0.5278(5) 0.5904(3) 0.0366(16) Uani 1 1 d .
C17 C 0.2518(2) 0.5466(6) 0.6300(3) 0.0425(17) Uani 1 1 d .
H17 H 0.2259 0.5202 0.6288 0.051 Uiso 1 1 calc R
C18 C 0.2646(2) 0.6055(5) 0.6706(3) 0.0418(17) Uani 1 1 d .
C19 C 0.3024(2) 0.6463(6) 0.6716(3) 0.0489(19) Uani 1 1 d .
H19 H 0.3108 0.6879 0.6983 0.059 Uiso 1 1 calc R
C20 C 0.3276(2) 0.6239(6) 0.6318(3) 0.0508(19) Uani 1 1 d .
H20 H 0.3535 0.6503 0.6325 0.061 Uiso 1 1 calc R
C21 C 0.5327(10) 0.763(2) 0.3173(19) 0.47(4) Uani 1 1 d .
H21A H 0.5458 0.7853 0.2869 0.703 Uiso 1 1 calc R
H21B H 0.5494 0.7781 0.3463 0.703 Uiso 1 1 calc R
H21C H 0.5076 0.7984 0.3206 0.703 Uiso 1 1 calc R
C22 C 0.5266(12) 0.672(2) 0.315(2) 0.41(4) Uani 1 1 d .
H22A H 0.5089 0.6461 0.3411 0.491 Uiso 1 1 calc R
H22B H 0.5507 0.6309 0.3123 0.491 Uiso 1 1 calc R
C23 C 0.5000 0.702(4) 0.2500 0.54(9) Uani 1 2 d S
H23A H 0.5203 0.7481 0.2369 0.651 Uiso 0.50 1 calc PR
H23B H 0.4797 0.7481 0.2631 0.651 Uiso 0.50 1 calc PR
C111 C 0.62545(19) 0.1453(5) 0.2802(2) 0.0346(15) Uani 1 1 d .
C112 C 0.6483(2) 0.1399(6) 0.2361(3) 0.0424(17) Uani 1 1 d .
H112 H 0.6627 0.0808 0.2294 0.051 Uiso 1 1 calc R
C113 C 0.6501(2) 0.2202(5) 0.2021(3) 0.0457(18) Uani 1 1 d .
C114 C 0.6296(3) 0.3112(6) 0.2104(3) 0.0508(19) Uani 1 1 d .
H114 H 0.6306 0.3645 0.1872 0.061 Uiso 1 1 calc R
C115 C 0.6081(2) 0.3187(5) 0.2543(3) 0.0444(18) Uani 1 1 d .
C116 C 0.6057(2) 0.2380(5) 0.2883(2) 0.0378(16) Uani 1 1 d .
H116 H 0.5905 0.2459 0.3176 0.045 Uiso 1 1 calc R
C117 C 0.6738(3) 0.2081(7) 0.1551(4) 0.065(2) Uani 1 1 d .
C118 C 0.5850(3) 0.4123(6) 0.2640(4) 0.059(2) Uani 1 1 d .
C121 C 0.63218(19) -0.0586(5) 0.2942(2) 0.0312(14) Uani 1 1 d .
C122 C 0.6166(2) -0.0821(5) 0.2465(3) 0.0391(16) Uani 1 1 d .
H122 H 0.6031 -0.0313 0.2286 0.047 Uiso 1 1 calc R
C123 C 0.6201(2) -0.1778(6) 0.2237(3) 0.0464(18) Uani 1 1 d .
C124 C 0.6388(2) -0.2565(6) 0.2504(3) 0.0463(18) Uani 1 1 d .
H124 H 0.6410 -0.3212 0.2363 0.056 Uiso 1 1 calc R
C125 C 0.6540(2) -0.2358(5) 0.2983(3) 0.0421(17) Uani 1 1 d .
C126 C 0.6514(2) -0.1394(5) 0.3190(2) 0.0365(15) Uani 1 1 d .
H126 H 0.6630 -0.1278 0.3509 0.044 Uiso 1 1 calc R
C127 C 0.6059(3) -0.1939(7) 0.1714(4) 0.068(3) Uani 1 1 d .
C128 C 0.6730(3) -0.3204(7) 0.3282(4) 0.072(3) Uani 1 1 d .
C131 C 0.5827(2) 0.0404(5) 0.3512(3) 0.0431(18) Uani 1 1 d .
C132 C 0.5460(2) 0.0769(5) 0.3327(3) 0.0427(17) Uani 1 1 d .
H132 H 0.5456 0.1148 0.3028 0.051 Uiso 1 1 calc R
C133 C 0.5104(2) 0.0590(6) 0.3570(3) 0.0469(18) Uani 1 1 d .
C134 C 0.5089(3) 0.0022(7) 0.4014(3) 0.066(3) Uani 1 1 d .
H134 H 0.4849 -0.0069 0.4186 0.080 Uiso 1 1 calc R
C135 C 0.5439(3) -0.0403(9) 0.4190(4) 0.086(4) Uani 1 1 d .
C136 C 0.5801(3) -0.0195(7) 0.3950(3) 0.069(3) Uani 1 1 d .
H136 H 0.6036 -0.0466 0.4087 0.083 Uiso 1 1 calc R
C137 C 0.4726(3) 0.1052(8) 0.3350(3) 0.063(2) Uani 1 1 d .
C138 C 0.5430(6) -0.106(2) 0.4654(7) 0.188(12) Uani 1 1 d .
C141 C 0.6632(3) 0.0777(5) 0.3604(3) 0.048(2) Uani 1 1 d .
C142 C 0.6596(3) 0.1127(6) 0.4097(3) 0.072(3) Uani 1 1 d .
H142 H 0.6339 0.1194 0.4227 0.086 Uiso 1 1 calc R
C143 C 0.6911(5) 0.1381(8) 0.4404(4) 0.096(4) Uani 1 1 d .
C144 C 0.7299(5) 0.1291(7) 0.4225(5) 0.110(6) Uani 1 1 d .
H144 H 0.7518 0.1457 0.4430 0.132 Uiso 1 1 calc R
C145 C 0.7351(3) 0.0949(7) 0.3736(4) 0.079(3) Uani 1 1 d .
C146 C 0.7026(3) 0.0693(6) 0.3434(3) 0.056(2) Uani 1 1 d .
H146 H 0.7071 0.0456 0.3106 0.067 Uiso 1 1 calc R
C147 C 0.6818(9) 0.1687(15) 0.4952(8) 0.170(13) Uani 1 1 d .
C148 C 0.7769(3) 0.0834(11) 0.3494(5) 0.106(5) Uani 1 1 d .
B1 B 0.6257(3) 0.0520(6) 0.3216(3) 0.0395(19) Uani 1 1 d .
C8 C 0.4713(9) 0.556(3) 0.5854(15) 0.44(2) Uani 1 1 d .
H8A H 0.4931 0.5236 0.5675 0.525 Uiso 1 1 calc R
H8B H 0.4783 0.5580 0.6213 0.525 Uiso 1 1 calc R

loop_
_atom_site_aniso_label
_atom_site_aniso_U_11
_atom_site_aniso_U_22
_atom_site_aniso_U_33
_atom_site_aniso_U_23
_atom_site_aniso_U_13
_atom_site_aniso_U_12
Pt 0.0444(2) 0.0435(2) 0.0452(2) -0.00121(12) -0.00089(14) 0.00454(12)
Br1 0.0668(6) 0.0612(6) 0.0574(5) 0.0037(4) -0.0238(4) -0.0101(4)
Br2 0.0646(6) 0.0767(6) 0.0613(5) -0.0220(5) 0.0135(4) -0.0023(4)
F1 0.238(10) 0.129(6) 0.132(6) 0.090(6) 0.124(7) 0.082(7)
F2 0.150(7) 0.178(8) 0.068(4) -0.038(5) 0.041(4) -0.032(6)
F3 0.079(5) 0.267(11) 0.090(5) 0.014(6) 0.031(4) 0.043(6)
F4 0.088(5) 0.085(5) 0.426(18) -0.104(8) -0.060(8) 0.055(4)
F5 0.222(11) 0.042(4) 0.205(10) 0.021(5) 0.088(8) 0.045(5)
F6 0.264(11) 0.119(6) 0.087(5) -0.039(5) -0.029(6) 0.127(7)
F7 0.159(8) 0.335(16) 0.046(4) -0.011(6) -0.007(4) -0.028(9)
F8 0.146(6) 0.125(6) 0.087(4) -0.046(4) -0.067(4) 0.060(5)
F9 0.372(16) 0.075(5) 0.124(6) -0.056(5) -0.140(8) 0.038(7)
F10 0.241(9) 0.048(3) 0.093(4) -0.012(3) -0.038(5) 0.073(5)
F11 0.147(7) 0.118(6) 0.127(6) 0.089(5) 0.020(5) 0.019(5)
F12 0.118(5) 0.065(4) 0.133(5) 0.006(4) -0.063(4) 0.026(4)
F13 0.069(4) 0.142(6) 0.073(4) 0.016(4) 0.020(3) 0.024(4)
F14 0.077(4) 0.144(6) 0.058(3) -0.015(4) -0.015(3) -0.005(4)
F15 0.066(4) 0.062(4) 0.203(7) 0.043(4) -0.033(4) 0.008(3)
F16 0.138(9) 0.46(2) 0.086(6) 0.146(11) 0.031(6) 0.081(11)
F17 0.150(7) 0.249(12) 0.150(7) 0.146(8) 0.089(7) 0.077(8)
F18 0.272(14) 0.242(12) 0.210(11) 0.190(10) 0.140(10) 0.179(11)
F19 0.073(5) 0.256(12) 0.199(9) 0.160(9) -0.032(5) -0.036(6)
F20 0.108(6) 0.154(8) 0.129(7) 0.065(6) 0.026(5) 0.022(5)
F21 0.094(6) 0.254(14) 0.345(17) -0.103(12) -0.089(8) -0.042(7)
F22A 0.30(2) 0.045(6) 0.089(12) 0.000(6) -0.143(15) -0.001(10)
F22B 0.53(11) 0.20(7) 0.08(3) 0.02(3) 0.08(5) 0.22(7)
F23A 0.70(9) 0.15(2) 0.082(13) -0.049(13) -0.17(3) 0.29(4)
F23B 0.28(4) 0.16(3) 0.35(5) -0.22(3) -0.21(4) 0.11(2)
F24A 0.162(14) 0.113(13) 0.064(9) -0.045(9) -0.021(8) 0.061(11)
F24B 0.21(3) 0.14(3) 0.067(14) -0.056(14) -0.015(15) 0.05(2)
O1 0.058(4) 0.115(7) 0.101(5) -0.037(5) 0.006(4) -0.017(4)
N1 0.054(4) 0.026(3) 0.039(3) 0.006(3) -0.003(3) 0.005(3)
N2 0.045(4) 0.035(3) 0.046(4) 0.002(3) -0.003(3) 0.002(3)
C1 0.039(4) 0.040(5) 0.051(5) 0.003(3) 0.002(3) 0.003(3)
C2 0.071(6) 0.059(6) 0.047(5) 0.003(4) 0.006(4) 0.019(4)
C3 0.106(8) 0.057(6) 0.060(6) 0.015(5) 0.002(6) 0.003(5)
C4 0.066(6) 0.074(7) 0.066(6) -0.003(5) 0.004(4) 0.011(5)
C5 0.072(6) 0.065(6) 0.072(6) -0.004(5) 0.008(5) 0.014(5)
C6 0.057(5) 0.054(5) 0.060(5) 0.009(4) 0.009(4) 0.002(4)
C7 0.096(14) 0.38(5) 0.132(17) 0.045(17) -0.020(11) -0.050(19)
C9 0.068(10) 0.27(3) 0.34(3) 0.05(2) 0.036(12) -0.049(12)
C10 0.120(13) 0.157(18) 0.30(3) -0.100(18) 0.049(15) -0.061(13)
C11 0.054(5) 0.045(4) 0.037(4) -0.001(3) -0.007(3) 0.005(4)
C12 0.074(6) 0.038(4) 0.046(4) -0.001(3) -0.007(4) 0.014(4)
C13 0.059(5) 0.036(4) 0.042(4) 0.010(3) -0.015(3) -0.001(3)
C14 0.052(5) 0.036(4) 0.040(4) 0.008(3) -0.004(3) 0.002(3)
C15 0.052(5) 0.028(4) 0.040(4) 0.014(3) -0.004(3) 0.007(3)
C16 0.044(4) 0.030(4) 0.035(4) 0.003(3) -0.007(3) 0.006(3)
C17 0.037(4) 0.042(4) 0.048(4) 0.008(3) -0.008(3) 0.000(3)
C18 0.047(4) 0.035(4) 0.043(4) 0.000(3) -0.001(3) 0.004(3)
C19 0.060(5) 0.036(4) 0.050(5) -0.007(3) -0.010(4) 0.006(4)
C20 0.043(4) 0.046(5) 0.063(5) -0.006(4) -0.001(4) -0.005(3)
C21 0.31(4) 0.19(3) 0.92(10) -0.23(4) 0.44(5) -0.15(3)
C22 0.29(4) 0.14(2) 0.79(10) 0.12(4) -0.15(5) 0.11(3)
C23 0.58(14) 0.16(5) 0.9(2) 0.000 0.59(16) 0.000
C111 0.039(4) 0.029(4) 0.036(4) -0.005(3) -0.008(3) 0.003(3)
C112 0.050(4) 0.035(4) 0.042(4) 0.001(3) -0.006(3) 0.009(3)
C113 0.056(5) 0.033(4) 0.047(4) 0.011(3) -0.003(3) 0.000(3)
C114 0.070(5) 0.029(4) 0.053(5) 0.016(3) -0.001(4) 0.003(4)
C115 0.055(5) 0.028(4) 0.050(4) -0.003(3) -0.006(3) 0.002(3)
C116 0.047(4) 0.027(4) 0.039(4) -0.003(3) -0.006(3) 0.003(3)
C117 0.080(7) 0.053(6) 0.061(6) 0.010(5) 0.018(5) 0.011(5)
C118 0.076(6) 0.025(4) 0.077(6) 0.006(4) -0.012(4) 0.010(4)
C121 0.036(4) 0.022(3) 0.035(4) -0.001(3) -0.001(3) 0.001(3)
C122 0.047(4) 0.021(4) 0.049(4) -0.001(3) -0.012(3) 0.006(3)
C123 0.051(5) 0.040(4) 0.048(4) -0.009(3) -0.001(3) 0.001(3)
C124 0.054(5) 0.030(4) 0.055(5) -0.008(3) 0.000(3) 0.000(3)
C125 0.047(4) 0.025(4) 0.054(4) 0.005(3) -0.001(3) 0.010(3)
C126 0.049(4) 0.029(4) 0.032(4) 0.002(3) -0.005(3) 0.000(3)
C127 0.088(7) 0.058(6) 0.059(6) -0.018(5) -0.021(5) 0.014(5)
C128 0.114(8) 0.035(5) 0.067(6) 0.003(4) -0.020(6) 0.012(5)
C131 0.068(5) 0.027(4) 0.034(4) -0.001(3) -0.002(3) 0.013(3)
C132 0.064(5) 0.036(4) 0.028(4) -0.002(3) -0.001(3) 0.003(4)
C133 0.057(5) 0.042(4) 0.041(4) -0.004(3) 0.004(3) 0.008(4)
C134 0.077(7) 0.076(7) 0.047(5) 0.014(4) 0.026(5) 0.025(5)
C135 0.097(8) 0.108(9) 0.054(6) 0.045(6) 0.033(5) 0.057(7)
C136 0.081(7) 0.080(7) 0.048(5) 0.024(4) 0.020(4) 0.043(5)
C137 0.054(5) 0.083(7) 0.050(5) 0.007(5) -0.003(4) 0.001(5)
C138 0.154(15) 0.30(3) 0.114(14) 0.150(17) 0.072(12) 0.143(17)
C141 0.079(6) 0.020(4) 0.045(4) -0.002(3) -0.018(4) 0.009(4)
C142 0.127(8) 0.040(5) 0.048(5) -0.010(4) -0.034(5) 0.021(5)
C143 0.157(12) 0.052(6) 0.078(8) -0.009(5) -0.073(8) 0.022(7)
C144 0.174(14) 0.032(5) 0.121(11) 0.000(6) -0.121(11) -0.002(7)
C145 0.083(7) 0.042(5) 0.110(9) 0.027(5) -0.058(6) -0.018(5)
C146 0.071(6) 0.032(4) 0.063(5) 0.012(4) -0.033(4) -0.004(4)
C147 0.31(3) 0.096(15) 0.100(14) -0.061(11) -0.13(2) 0.087(18)
C148 0.076(8) 0.100(10) 0.141(11) 0.076(9) -0.064(8) -0.031(7)
B1 0.058(5) 0.028(4) 0.032(4) 0.000(3) -0.006(4) 0.013(4)
C8 0.16(3) 0.54(5) 0.61(6) 0.41(4) -0.20(3) -0.15(3)

loop_
_atom_type_symbol
_atom_type_description
_atom_type_scat_dispersion_real
_atom_type_scat_dispersion_imag
_atom_type_scat_source
C C 0.0033 0.0016 'International Tables Vol C Tables 4.2.6.8 and 6.1.1.4'
H H 0.0000 0.0000 'International Tables Vol C Tables 4.2.6.8 and 6.1.1.4'
B B 0.0013 0.0007 'International Tables Vol C Tables 4.2.6.8 and 6.1.1.4'
N N 0.0061 0.0033 'International Tables Vol C Tables 4.2.6.8 and 6.1.1.4'
O O 0.0106 0.0060 'International Tables Vol C Tables 4.2.6.8 and 6.1.1.4'
F F 0.0171 0.0103 'International Tables Vol C Tables 4.2.6.8 and 6.1.1.4'
Br Br -0.2901 2.4595 'International Tables Vol C Tables 4.2.6.8 and 6.1.1.4'
Pt Pt -1.7033 8.3905 'International Tables Vol C Tables 4.2.6.8 and 6.1.1.4'

loop_
_geom_angle_atom_site_label_1
_geom_angle_atom_site_label_2
_geom_angle_atom_site_label_3
_geom_angle
_geom_angle_site_symmetry_3
N1 Pt C1 96.7(3) .
N1 Pt O1 173.3(3) .
C1 Pt O1 89.4(3) .
N1 Pt N2 79.4(2) .
C1 Pt N2 176.0(3) .
O1 Pt N2 94.5(3) .
F22B F22A C147 36(4) .
F22A F22B C147 110(7) .
F22A F22B F24A 170(6) .
C147 F22B F24A 73(6) .
F24B F23A F23B 170(4) .
F24B F23A C147 78(4) .
F23B F23A C147 92(4) .
F23A F23B C147 46(2) .
F22B F24A C147 40(2) .
F23A F24B C147 56(3) .
C10 O1 C7 104.6(12) .
C10 O1 Pt 130.8(12) .
C7 O1 Pt 113.9(9) .
C11 N1 C15 120.5(7) .
C11 N1 Pt 123.3(5) .
C15 N1 Pt 116.3(5) .
C20 N2 C16 119.4(6) .
C20 N2 Pt 126.9(5) .
C16 N2 Pt 113.6(5) .
C6 C1 C2 116.8(7) .
C6 C1 Pt 120.9(6) .
C2 C1 Pt 122.3(6) .
C3 C2 C1 122.1(8) .
C2 C3 C4 121.5(9) .
C3 C4 C5 117.8(9) .
C6 C5 C4 119.3(9) .
C1 C6 C5 122.4(8) .
C8 C7 O1 104(2) .
C10 C9 C8 92.9(18) .
O1 C10 C9 124(2) .
N1 C11 C12 120.9(7) .
C13 C12 C11 117.5(7) .
C14 C13 C12 121.6(7) .
C14 C13 Br1 118.7(6) .
C12 C13 Br1 119.8(6) .
C13 C14 C15 118.7(7) .
N1 C15 C14 120.8(7) .
N1 C15 C16 114.5(7) .
C14 C15 C16 124.7(7) .
N2 C16 C17 120.9(6) .
N2 C16 C15 115.9(6) .
C17 C16 C15 123.2(7) .
C18 C17 C16 117.9(7) .
C19 C18 C17 120.8(7) .
C19 C18 Br2 120.3(5) .
C17 C18 Br2 118.9(6) .
C18 C19 C20 118.0(7) .
N2 C20 C19 122.9(7) .
C21 C22 C23 85(3) .
C22 C23 C22 156(4) 2_655
C112 C111 C116 115.5(6) .
C112 C111 B1 121.0(6) .
C116 C111 B1 123.3(6) .
C113 C112 C111 121.7(7) .
C112 C113 C114 121.8(7) .
C112 C113 C117 118.9(7) .
C114 C113 C117 119.3(7) .
C115 C114 C113 117.1(7) .
C114 C115 C116 121.4(7) .
C114 C115 C118 119.0(7) .
C116 C115 C118 119.5(7) .
C115 C116 C111 122.4(7) .
F1 C117 F3 112.2(9) .
F1 C117 F2 101.1(9) .
F3 C117 F2 97.6(9) .
F1 C117 C113 116.3(8) .
F3 C117 C113 114.2(8) .
F2 C117 C113 112.9(8) .
F4 C118 F6 105.1(10) .
F4 C118 F5 104.3(10) .
F6 C118 F5 102.2(9) .
F4 C118 C115 115.4(8) .
F6 C118 C115 114.1(7) .
F5 C118 C115 114.3(9) .
C122 C121 C126 114.7(6) .
C122 C121 B1 123.1(6) .
C126 C121 B1 122.1(6) .
C121 C122 C123 123.8(6) .
C124 C123 C122 119.3(7) .
C124 C123 C127 120.3(7) .
C122 C123 C127 120.4(7) .
C125 C124 C123 118.2(7) .
C126 C125 C124 121.1(6) .
C126 C125 C128 120.0(7) .
C124 C125 C128 118.9(7) .
C125 C126 C121 122.8(6) .
F9 C127 F8 108.8(9) .
F9 C127 F7 100.2(10) .
F8 C127 F7 101.5(10) .
F9 C127 C123 116.4(9) .
F8 C127 C123 115.4(8) .
F7 C127 C123 112.5(9) .
F10 C128 F12 111.1(9) .
F10 C128 F11 104.7(9) .
F12 C128 F11 99.9(8) .
F10 C128 C125 115.2(8) .
F12 C128 C125 113.9(8) .
F11 C128 C125 110.5(8) .
C132 C131 C136 114.8(8) .
C132 C131 B1 124.6(6) .
C136 C131 B1 120.2(7) .
C133 C132 C131 122.4(7) .
C132 C133 C134 121.6(8) .
C132 C133 C137 118.3(7) .
C134 C133 C137 120.1(8) .
C135 C134 C133 117.7(8) .
C134 C135 C136 120.4(8) .
C134 C135 C138 119.2(10) .
C136 C135 C138 120.4(11) .
C135 C136 C131 122.9(9) .
F15 C137 F14 105.5(8) .
F15 C137 F13 107.8(8) .
F14 C137 F13 105.2(7) .
F15 C137 C133 112.6(8) .
F14 C137 C133 112.1(8) .
F13 C137 C133 113.0(7) .
F17 C138 F18 117(2) .
F17 C138 F16 100.2(17) .
F18 C138 F16 98.3(17) .
F17 C138 C135 117.3(13) .
F18 C138 C135 113.0(13) .
F16 C138 C135 107(2) .
C142 C141 C146 114.6(8) .
C142 C141 B1 125.4(8) .
C146 C141 B1 120.0(7) .
C143 C142 C141 124.5(12) .
C142 C143 C144 119.7(11) .
C142 C143 C147 117.5(17) .
C144 C143 C147 122.7(14) .
C145 C144 C143 118.1(9) .
C144 C145 C146 120.9(12) .
C144 C145 C148 122.6(10) .
C146 C145 C148 116.5(11) .
C145 C146 C141 122.2(9) .
F22B C147 F23A 116(4) .
F22B C147 F24B 124(4) .
F23A C147 F24B 46(4) .
F22B C147 F24A 66(6) .
F23A C147 F24A 122(4) .
F24B C147 F24A 82(3) .
F22B C147 C143 121(3) .
F23A C147 C143 111(2) .
F24B C147 C143 114.5(17) .
F24A C147 C143 115.0(13) .
F22B C147 F22A 34(5) .
F23A C147 F22A 104(3) .
F24B C147 F22A 138.1(18) .
F24A C147 F22A 99.7(17) .
C143 C147 F22A 102(2) .
F22B C147 F23B 97(6) .
F23A C147 F23B 41(4) .
F24B C147 F23B 88(3) .
F24A C147 F23B 150(2) .
C143 C147 F23B 95(2) .
F22A C147 F23B 70.1(17) .
F19 C148 F20 105.8(15) .
F19 C148 F21 109.6(12) .
F20 C148 F21 103.8(10) .
F19 C148 C145 115.7(9) .
F20 C148 C145 110.9(9) .
F21 C148 C145 110.3(13) .
C121 B1 C111 111.8(6) .
C121 B1 C141 110.7(6) .
C111 B1 C141 104.9(6) .
C121 B1 C131 104.1(6) .
C111 B1 C131 112.6(6) .
C141 B1 C131 112.8(6) .
C7 C8 C9 111(2) .

loop_
_geom_bond_atom_site_label_1
_geom_bond_atom_site_label_2
_geom_bond_distance
_geom_bond_site_symmetry_2
Pt N1 1.998(6) .
Pt C1 2.014(8) .
Pt O1 2.060(7) .
Pt N2 2.075(6) .
Br1 C13 1.897(8) .
Br2 C18 1.876(7) .
F1 C117 1.265(10) .
F2 C117 1.333(12) .
F3 C117 1.300(12) .
F4 C118 1.242(11) .
F5 C118 1.293(11) .
F6 C118 1.293(11) .
F7 C127 1.312(13) .
F8 C127 1.288(11) .
F9 C127 1.244(11) .
F10 C128 1.292(10) .
F11 C128 1.359(12) .
F12 C128 1.312(11) .
F13 C137 1.336(10) .
F14 C137 1.316(10) .
F15 C137 1.300(11) .
F16 C138 1.41(3) .
F17 C138 1.186(18) .
F18 C138 1.263(19) .
F19 C148 1.248(14) .
F20 C148 1.268(15) .
F21 C148 1.316(13) .
F22A F22B 0.90(9) .
F22A C147 1.52(3) .
F22B C147 0.96(5) .
F22B F24A 1.36(8) .
F23A F24B 1.03(8) .
F23A F23B 1.09(9) .
F23A C147 1.19(3) .
F23B C147 1.64(5) .
F24A C147 1.42(4) .
F24B C147 1.40(4) .
O1 C10 1.347(19) .
O1 C7 1.57(3) .
N1 C11 1.339(9) .
N1 C15 1.361(10) .
N2 C20 1.335(10) .
N2 C16 1.342(9) .
C1 C6 1.352(11) .
C1 C2 1.392(11) .
C2 C3 1.324(14) .
C3 C4 1.378(13) .
C4 C5 1.389(13) .
C5 C6 1.378(12) .
C7 C8 1.39(3) .
C9 C10 1.39(2) .
C9 C8 1.73(3) .
C11 C12 1.406(11) .
C12 C13 1.378(11) .
C13 C14 1.366(10) .
C14 C15 1.377(11) .
C15 C16 1.452(10) .
C16 C17 1.414(10) .
C17 C18 1.382(10) .
C18 C19 1.367(11) .
C19 C20 1.380(11) .
C21 C22 1.22(4) .
C22 C23 1.96(4) .
C23 C22 1.96(4) 2_655
C111 C112 1.395(10) .
C111 C116 1.401(9) .
C111 B1 1.638(10) .
C112 C113 1.385(10) .
C113 C114 1.395(11) .
C113 C117 1.481(12) .
C114 C115 1.369(11) .
C115 C116 1.389(9) .
C115 C118 1.473(11) .
C121 C122 1.388(9) .
C121 C126 1.398(9) .
C121 B1 1.637(10) .
C122 C123 1.398(10) .
C123 C124 1.393(11) .
C123 C127 1.463(11) .
C124 C125 1.380(10) .
C125 C126 1.382(10) .
C125 C128 1.498(11) .
C131 C132 1.396(11) .
C131 C136 1.396(11) .
C131 B1 1.646(12) .
C132 C133 1.373(11) .
C133 C134 1.385(12) .
C133 C137 1.509(12) .
C134 C135 1.370(14) .
C135 C136 1.395(14) .
C135 C138 1.493(15) .
C141 C142 1.381(11) .
C141 C146 1.395(12) .
C141 B1 1.638(11) .
C142 C143 1.358(15) .
C143 C144 1.39(2) .
C143 C147 1.53(2) .
C144 C145 1.373(18) .
C145 C146 1.378(12) .
C145 C148 1.546(18) .
